data_1554175
loop_
_publ_author_name
'Machat, Martin R.'
'Lanzinger, Dominik'
'Drees, Markus'
'Altmann, Philipp J.'
'Herdtweck, Eberhardt'
'Rieger, Bernhard'

_publ_section_title
;
 High-Melting, Elastic Polypropylene: A One-Pot, One-Catalyst Strategy
 toward Propylene-Based Thermoplastic Elastomers
;
_journal_issue 3
_journal_name_full Macromolecules
_journal_page_first 914
_journal_paper_doi 10.1021/acs.macromol.7b02679
_journal_volume 51
_journal_year 2018
_chemical_formula_moiety 'C33 H26 Cl2 Hf'
_chemical_formula_sum 'C33 H26 Cl2 Hf'
_chemical_formula_weight 671.93
_space_group_IT_number 14
_space_group_name_Hall '-P 2yn'
_space_group_name_H-M_alt 'P 1 21/n 1'
_symmetry_cell_setting monoclinic
_symmetry_Int_Tables_number 14
_symmetry_space_group_name_Hall '-P 2yn'
_symmetry_space_group_name_H-M 'P 1 21/n 1'
_atom_sites_solution_hydrogens geom
_atom_sites_solution_primary direct
_atom_sites_solution_secondary difmap
_cell_angle_alpha 90
_cell_angle_beta 115.4455(8)
_cell_angle_gamma 90
_cell_formula_units_Z 4
_cell_length_a 14.3780(3)
_cell_length_b 14.7549(3)
_cell_length_c 14.6714(3)
_cell_measurement_reflns_used 9388
_cell_measurement_temperature 123(1)
_cell_measurement_theta_max 25.48
_cell_measurement_theta_min 1.66
_cell_volume 2810.55(10)
_computing_cell_refinement 'SAINT (Bruker, 2008b)'
_computing_data_collection 'APEX II Control Software (Bruker, 2008a)'
_computing_data_reduction 'SAINT (Bruker, 2008b)'
_computing_molecular_graphics 'PLATON (Spek, 2010)'
_computing_publication_material 'PLATON (Spek, 2010)'
_computing_structure_refinement 'SHELXL97 (Sheldrick, 1998)'
_computing_structure_solution 'SIR92 (Altomare, 1994)'
_diffrn_ambient_temperature 123(1)
_diffrn_detector ' CCD plate '
_diffrn_detector_area_resol_mean 16
_diffrn_measured_fraction_theta_full 0.996
_diffrn_measured_fraction_theta_max 0.996
_diffrn_measurement_device ' \k-geometry diffractometer '
_diffrn_measurement_device_type ' Bruker APEX-II CCD '
_diffrn_measurement_method ' phi- and omega-rotation '
_diffrn_radiation_monochromator graphite
_diffrn_radiation_source 'fine-focus sealed tube'
_diffrn_radiation_type 'Mo K\a'
_diffrn_radiation_wavelength 0.71073
_diffrn_reflns_av_R_equivalents 0.0217
_diffrn_reflns_av_sigmaI/netI 0.0089
_diffrn_reflns_limit_h_max 17
_diffrn_reflns_limit_h_min -17
_diffrn_reflns_limit_k_max 17
_diffrn_reflns_limit_k_min -17
_diffrn_reflns_limit_l_max 17
_diffrn_reflns_limit_l_min -17
_diffrn_reflns_number 73864
_diffrn_reflns_theta_full 25.48
_diffrn_reflns_theta_max 25.48
_diffrn_reflns_theta_min 1.66
_diffrn_standards_decay_% 0
_exptl_absorpt_coefficient_mu 3.921
_exptl_absorpt_correction_T_max 0.7452
_exptl_absorpt_correction_T_min 0.5388
_exptl_absorpt_correction_type multi-scan
_exptl_absorpt_process_details 'SADABS, Bruker, 2008b'
_exptl_crystal_colour orange
_exptl_crystal_density_diffrn 1.588
_exptl_crystal_density_method none
_exptl_crystal_description prism
_exptl_crystal_F_000 1320
_exptl_crystal_size_max 0.53
_exptl_crystal_size_mid 0.38
_exptl_crystal_size_min 0.36
_platon_squeeze_details
;
The unit cell contains 2 disordered molecules of toluene which were
treated as a diffuse contribution to the overall scattering without specific
atom positions by SQUEEZE/PLATON.
;
_refine_diff_density_max 0.314
_refine_diff_density_min -0.274
_refine_diff_density_rms 0.053
_refine_ls_extinction_method none
_refine_ls_goodness_of_fit_ref 1.052
_refine_ls_hydrogen_treatment constr
_refine_ls_matrix_type full
_refine_ls_number_parameters 325
_refine_ls_number_reflns 5205
_refine_ls_number_restraints 0
_refine_ls_restrained_S_all 1.052
_refine_ls_R_factor_all 0.0121
_refine_ls_R_factor_gt 0.0116
_refine_ls_shift/su_max 0.003
_refine_ls_shift/su_mean 0.000
_refine_ls_structure_factor_coef Fsqd
_refine_ls_weighting_details 'w=1/[\s^2^(Fo^2^)+(0.0120P)^2^+2.8847P] where P=(Fo^2^+2Fc^2^)/3'
_refine_ls_weighting_scheme sigma
_refine_ls_wR_factor_gt 0.0295
_refine_ls_wR_factor_ref 0.0297
_reflns_number_gt 5049
_reflns_number_total 5205
_reflns_threshold_expression I>2\s(I)
_cod_data_source_file ma7b02679_si_002.cif
_cod_data_source_block lana_IV
_cod_depositor_comments
;
The following automatic conversions were performed:

data item '_symmetry_cell_setting' value 'Monoclinic' was changed to
'monoclinic' in accordance with the
/home/saulius/struct/COD-crude-data/automatic-downloads/DataCite-retrospective/ACS/depositions/lib/dictionaries/cif_core.dic
dictionary named 'cif_core.dic' version 2.4.2 last updated on
2011-04-26.

Automatic conversion script
Id: cif_fix_values 6909 2019-04-08 15:41:33Z antanas 
;
_cod_original_sg_symbol_H-M 'P 21/n'
_cod_database_code 1554175

loop_
_symmetry_equiv_pos_site_id
_symmetry_equiv_pos_as_xyz
1 x,y,z
2 1/2-x,1/2+y,1/2-z
3 -x,-y,-z
4 1/2+x,1/2-y,1/2+z

loop_
_atom_site_aniso_label
_atom_site_aniso_U_11
_atom_site_aniso_U_22
_atom_site_aniso_U_33
_atom_site_aniso_U_23
_atom_site_aniso_U_13
_atom_site_aniso_U_12
Hf1 0.0097(1) 0.0081(1) 0.0102(1) 0.0006(1) 0.0031(1) 0.0000(1)
Cl1 0.0152(2) 0.0118(2) 0.0193(2) -0.0013(2) 0.0050(2) 0.0026(2)
Cl2 0.0154(2) 0.0154(2) 0.0116(2) 0.0016(2) 0.0043(2) -0.0041(2)
C1 0.0119(8) 0.0090(8) 0.0153(8) -0.0009(6) 0.0042(7) -0.0015(6)
C2 0.0093(8) 0.0097(8) 0.0154(8) -0.0010(6) 0.0027(7) -0.0029(6)
C3 0.0145(8) 0.0144(8) 0.0164(9) -0.0007(7) 0.0058(7) -0.0038(7)
C4 0.0155(9) 0.0202(9) 0.0224(10) -0.0033(8) 0.0098(8) -0.0021(7)
C5 0.0119(8) 0.0172(9) 0.0249(10) -0.0012(8) 0.0041(8) 0.0019(7)
C6 0.0122(8) 0.0131(8) 0.0168(9) 0.0009(7) 0.0003(7) -0.0017(7)
C7 0.0106(8) 0.0110(8) 0.0139(8) -0.0017(6) 0.0018(7) -0.0046(6)
C8 0.0116(8) 0.0111(8) 0.0150(8) -0.0028(6) 0.0027(7) -0.0049(6)
C9 0.0164(9) 0.0149(8) 0.0125(8) -0.0013(7) 0.0016(7) -0.0058(7)
C10 0.0260(10) 0.0205(9) 0.0143(9) -0.0042(7) 0.0084(8) -0.0082(8)
C11 0.0239(10) 0.0193(9) 0.0234(10) -0.0067(8) 0.0136(8) -0.0036(8)
C12 0.0167(9) 0.0119(8) 0.0211(9) -0.0038(7) 0.0077(7) -0.0014(7)
C13 0.0132(8) 0.0091(8) 0.0145(8) -0.0024(6) 0.0041(7) -0.0037(6)
C14 0.0153(9) 0.0100(8) 0.0174(9) 0.0017(7) 0.0066(7) -0.0006(7)
C15 0.0145(8) 0.0106(8) 0.0155(8) 0.0022(7) 0.0059(7) 0.0021(7)
C16 0.0101(8) 0.0126(8) 0.0115(8) 0.0022(6) 0.0026(7) 0.0017(6)
C17 0.0098(8) 0.0138(8) 0.0092(8) 0.0011(6) 0.0015(7) 0.0017(6)
C18 0.0104(8) 0.0122(8) 0.0111(8) -0.0004(6) 0.0028(7) 0.0010(6)
C19 0.0085(8) 0.0147(8) 0.0083(8) 0.0002(6) 0.0000(6) 0.0007(6)
C20 0.0115(8) 0.0140(8) 0.0102(8) 0.0000(6) 0.0014(7) -0.0015(6)
C21 0.0100(8) 0.0185(9) 0.0093(8) 0.0019(7) 0.0004(7) -0.0014(7)
C22 0.0149(9) 0.0252(10) 0.0153(9) 0.0019(7) 0.0064(7) -0.0035(7)
C23 0.0159(9) 0.0338(11) 0.0227(10) 0.0009(8) 0.0114(8) -0.0016(8)
C24 0.0167(9) 0.0275(10) 0.0166(9) -0.0001(8) 0.0094(8) 0.0018(8)
C25 0.0119(8) 0.0207(9) 0.0103(8) 0.0008(7) 0.0034(7) 0.0036(7)
C26 0.0128(8) 0.0150(8) 0.0111(8) 0.0009(6) 0.0033(7) 0.0032(7)
C27 0.0101(8) 0.0135(8) 0.0100(8) 0.0013(6) 0.0018(7) 0.0022(6)
C28 0.0111(8) 0.0154(8) 0.0110(8) -0.0014(6) 0.0030(7) -0.0026(6)
C29 0.0154(9) 0.0149(9) 0.0150(9) 0.0007(7) 0.0057(7) -0.0008(7)
C30 0.0174(9) 0.0202(9) 0.0205(9) -0.0013(7) 0.0101(8) 0.0026(7)
C31 0.0241(10) 0.0266(10) 0.0237(10) 0.0028(8) 0.0172(8) 0.0003(8)
C32 0.0281(10) 0.0206(10) 0.0250(10) 0.0078(8) 0.0161(9) 0.0034(8)
C33 0.0174(9) 0.0162(9) 0.0206(9) 0.0015(7) 0.0102(8) 0.0016(7)

loop_
_atom_site_label
_atom_site_type_symbol
_atom_site_thermal_displace_type
_atom_site_fract_x
_atom_site_fract_y
_atom_site_fract_z
_atom_site_occupancy
_atom_site_U_iso_or_equiv
_atom_site_calc_flag
_atom_site_refinement_flags
Hf1 Hf Uani 0.32065(1) 0.08188(1) 0.23266(1) 1.000 0.0098(1) . .
Cl1 Cl Uani 0.40706(3) -0.05358(3) 0.21630(3) 1.000 0.0163(1) . .
Cl2 Cl Uani 0.26596(3) 0.01956(3) 0.35153(3) 1.000 0.0147(1) . .
C1 C Uani 0.39314(13) 0.23232(11) 0.25180(13) 1.000 0.0126(5) . .
C2 C Uani 0.47885(12) 0.17702(11) 0.26088(13) 1.000 0.0124(5) . .
C3 C Uani 0.52841(13) 0.16548(12) 0.19593(13) 1.000 0.0154(5) . .
C4 C Uani 0.60984(14) 0.10775(13) 0.22392(14) 1.000 0.0188(5) . .
C5 C Uani 0.64540(14) 0.05786(12) 0.31544(14) 1.000 0.0193(5) . .
C6 C Uani 0.60026(13) 0.06676(12) 0.37994(14) 1.000 0.0161(5) . .
C7 C Uani 0.51595(13) 0.12723(11) 0.35382(13) 1.000 0.0131(5) . .
C8 C Uani 0.45696(13) 0.15578(11) 0.40678(13) 1.000 0.0136(5) . .
C9 C Uani 0.46415(13) 0.13360(12) 0.50336(13) 1.000 0.0162(5) . .
C10 C Uani 0.39885(15) 0.17511(12) 0.53581(14) 1.000 0.0204(5) . .
C11 C Uani 0.32494(15) 0.23933(12) 0.47440(14) 1.000 0.0210(6) . .
C12 C Uani 0.31534(13) 0.26216(12) 0.38085(14) 1.000 0.0167(5) . .
C13 C Uani 0.38272(13) 0.22125(11) 0.34435(13) 1.000 0.0129(5) . .
C14 C Uani 0.33933(13) 0.30093(11) 0.16979(13) 1.000 0.0144(5) . .
C15 C Uani 0.22255(13) 0.28435(11) 0.11848(13) 1.000 0.0137(5) . .
C16 C Uani 0.19960(12) 0.18448(11) 0.10192(12) 1.000 0.0121(5) . .
C17 C Uani 0.23554(12) 0.12062(11) 0.05063(12) 1.000 0.0118(5) . .
C18 C Uani 0.19835(12) 0.03323(11) 0.05979(12) 1.000 0.0119(5) . .
C19 C Uani 0.13349(12) 0.04200(11) 0.10963(12) 1.000 0.0118(5) . .
C20 C Uani 0.06962(12) -0.02114(12) 0.12947(12) 1.000 0.0131(5) . .
C21 C Uani 0.01107(13) 0.01039(12) 0.17494(12) 1.000 0.0139(5) . .
C22 C Uani -0.06252(14) -0.04083(13) 0.20441(14) 1.000 0.0185(5) . .
C23 C Uani -0.13233(14) 0.03381(14) 0.21387(15) 1.000 0.0230(6) . .
C24 C Uani -0.06444(14) 0.11971(13) 0.24506(14) 1.000 0.0195(5) . .
C25 C Uani 0.01230(13) 0.10419(12) 0.20169(13) 1.000 0.0148(5) . .
C26 C Uani 0.07344(13) 0.16615(12) 0.18562(12) 1.000 0.0136(5) . .
C27 C Uani 0.13522(12) 0.13607(11) 0.13714(12) 1.000 0.0121(5) . .
C28 C Uani 0.29276(13) 0.13880(11) -0.01094(12) 1.000 0.0131(5) . .
C29 C Uani 0.36034(13) 0.07440(12) -0.01873(13) 1.000 0.0154(5) . .
C30 C Uani 0.40942(14) 0.08959(12) -0.08060(14) 1.000 0.0187(5) . .
C31 C Uani 0.39160(15) 0.16893(13) -0.13620(15) 1.000 0.0224(6) . .
C32 C Uani 0.32337(15) 0.23252(13) -0.13058(15) 1.000 0.0229(6) . .
C33 C Uani 0.27411(14) 0.21767(12) -0.06888(14) 1.000 0.0174(5) . .
H31 H Uiso 0.50500 0.19760 0.13390 1.000 0.0190 calc R
H41 H Uiso 0.64370 0.10070 0.18120 1.000 0.0230 calc R
H51 H Uiso 0.70180 0.01740 0.33210 1.000 0.0230 calc R
H61 H Uiso 0.62480 0.03320 0.44110 1.000 0.0190 calc R
H91 H Uiso 0.51340 0.09070 0.54490 1.000 0.0190 calc R
H101 H Uiso 0.40300 0.16080 0.60060 1.000 0.0240 calc R
H111 H Uiso 0.28090 0.26720 0.49930 1.000 0.0250 calc R
H121 H Uiso 0.26460 0.30460 0.34060 1.000 0.0200 calc R
H141 H Uiso 0.36710 0.29730 0.11870 1.000 0.0170 calc R
H142 H Uiso 0.35310 0.36260 0.19920 1.000 0.0170 calc R
H151 H Uiso 0.19090 0.30910 0.16130 1.000 0.0160 calc R
H152 H Uiso 0.19210 0.31630 0.05280 1.000 0.0160 calc R
H181 H Uiso 0.21440 -0.02190 0.03630 1.000 0.0140 calc R
H201 H Uiso 0.06790 -0.08320 0.11160 1.000 0.0160 calc R
H221 H Uiso -0.02530 -0.07290 0.26940 1.000 0.0220 calc R
H222 H Uiso -0.10290 -0.08540 0.15190 1.000 0.0220 calc R
H231 H Uiso -0.15630 0.01770 0.26580 1.000 0.0280 calc R
H232 H Uiso -0.19310 0.04330 0.14870 1.000 0.0280 calc R
H241 H Uiso -0.10600 0.17480 0.21610 1.000 0.0230 calc R
H242 H Uiso -0.02930 0.12580 0.31940 1.000 0.0230 calc R
H261 H Uiso 0.07500 0.22750 0.20600 1.000 0.0160 calc R
H291 H Uiso 0.37280 0.01970 0.01880 1.000 0.0180 calc R
H301 H Uiso 0.45550 0.04540 -0.08490 1.000 0.0220 calc R
H311 H Uiso 0.42600 0.17960 -0.17790 1.000 0.0270 calc R
H321 H Uiso 0.31030 0.28660 -0.16920 1.000 0.0270 calc R
H331 H Uiso 0.22710 0.26160 -0.06590 1.000 0.0210 calc R

loop_
_atom_type_symbol
_atom_type_description
_atom_type_scat_dispersion_real
_atom_type_scat_dispersion_imag
_atom_type_scat_source
Hf Hf -0.5830 6.1852 'International Tables Vol C Tables 4.2.6.8 and 6.1.1.4'
Cl Cl 0.1484 0.1585 'International Tables Vol C Tables 4.2.6.8 and 6.1.1.4'
H H 0.0000 0.0000 'International Tables Vol C Tables 4.2.6.8 and 6.1.1.4'
C C 0.0033 0.0016 'International Tables Vol C Tables 4.2.6.8 and 6.1.1.4'

loop_
_geom_angle_atom_site_label_1
_geom_angle_atom_site_label_2
_geom_angle_atom_site_label_3
_geom_angle
_geom_angle_publ_flag
Cl1 Hf1 Cl2 95.67(2) yes
Cl1 Hf1 C1 123.79(5) yes
Cl1 Hf1 C2 90.61(4) yes
Cl1 Hf1 C13 132.82(5) yes
Cl1 Hf1 C16 130.41(4) yes
Cl1 Hf1 C17 96.92(4) yes
Cl1 Hf1 C18 80.15(4) yes
Cl1 Hf1 C19 99.66(4) yes
Cl1 Hf1 C27 131.67(4) yes
Cl2 Hf1 C1 122.04(4) yes
Cl2 Hf1 C2 130.16(4) yes
Cl2 Hf1 C13 88.58(4) yes
Cl2 Hf1 C16 117.35(4) yes
Cl2 Hf1 C17 135.36(4) yes
Cl2 Hf1 C18 108.86(4) yes
Cl2 Hf1 C19 81.45(4) yes
Cl2 Hf1 C27 85.84(4) yes
C1 Hf1 C2 33.46(6) yes
C1 Hf1 C13 33.61(6) yes
C1 Hf1 C16 69.70(6) yes
C1 Hf1 C17 84.38(6) yes
C1 Hf1 C18 117.61(6) yes
C1 Hf1 C19 123.93(6) yes
C1 Hf1 C27 94.17(6) yes
C2 Hf1 C13 53.72(6) yes
C2 Hf1 C16 94.03(6) yes
C2 Hf1 C17 92.35(6) yes
C2 Hf1 C18 120.92(6) yes
C2 Hf1 C19 145.83(5) yes
C2 Hf1 C27 124.44(5) yes
C13 Hf1 C16 86.56(5) yes
C13 Hf1 C17 112.47(5) yes
C13 Hf1 C18 142.05(5) yes
C13 Hf1 C19 127.37(6) yes
C13 Hf1 C27 95.47(6) yes
C16 Hf1 C17 33.63(6) yes
C16 Hf1 C18 55.52(5) yes
C16 Hf1 C19 54.79(5) yes
C16 Hf1 C27 33.02(6) yes
C17 Hf1 C18 33.30(5) yes
C17 Hf1 C19 54.27(6) yes
C17 Hf1 C27 54.56(6) yes
C18 Hf1 C19 32.36(6) yes
C18 Hf1 C27 54.33(6) yes
C19 Hf1 C27 32.64(5) yes
Hf1 C1 C2 78.40(10) yes
Hf1 C1 C13 77.92(10) yes
Hf1 C1 C14 118.45(12) yes
C2 C1 C13 106.34(15) no
C2 C1 C14 125.56(17) no
C13 C1 C14 127.17(17) no
Hf1 C2 C1 68.14(10) yes
Hf1 C2 C3 119.55(12) yes
Hf1 C2 C7 79.28(11) yes
C1 C2 C3 131.47(16) no
C1 C2 C7 109.45(16) no
C3 C2 C7 119.08(16) no
C2 C3 C4 119.07(16) no
C3 C4 C5 121.56(19) no
C4 C5 C6 121.37(19) no
C5 C6 C7 118.62(17) no
C2 C7 C6 120.29(17) no
C2 C7 C8 107.39(15) no
C6 C7 C8 132.24(16) no
C7 C8 C9 131.88(17) no
C7 C8 C13 107.53(15) no
C9 C8 C13 120.53(17) no
C8 C9 C10 118.69(17) no
C9 C10 C11 121.13(18) no
C10 C11 C12 121.9(2) no
C11 C12 C13 118.86(17) no
Hf1 C13 C1 68.48(9) yes
Hf1 C13 C8 79.99(10) yes
Hf1 C13 C12 118.53(13) yes
C1 C13 C8 109.12(16) no
C1 C13 C12 132.02(16) no
C8 C13 C12 118.86(16) no
C1 C14 C15 111.25(15) no
C14 C15 C16 110.63(15) no
Hf1 C16 C15 116.15(11) yes
Hf1 C16 C17 73.31(9) yes
Hf1 C16 C27 76.31(10) yes
C15 C16 C17 128.61(16) no
C15 C16 C27 124.13(16) no
C17 C16 C27 107.26(14) no
Hf1 C17 C16 73.06(9) yes
Hf1 C17 C18 73.81(9) yes
Hf1 C17 C28 123.44(12) yes
C16 C17 C18 108.11(15) no
C16 C17 C28 128.29(15) no
C18 C17 C28 123.35(15) no
Hf1 C18 C17 72.89(9) yes
Hf1 C18 C19 77.38(9) yes
C17 C18 C19 108.85(15) no
Hf1 C19 C18 70.26(10) yes
Hf1 C19 C20 125.19(11) yes
Hf1 C19 C27 72.41(10) yes
C18 C19 C20 132.18(15) no
C18 C19 C27 107.23(15) no
C20 C19 C27 120.51(16) no
C19 C20 C21 117.76(16) no
C20 C21 C22 128.87(17) no
C20 C21 C25 121.71(17) no
C22 C21 C25 109.42(16) no
C21 C22 C23 103.47(16) no
C22 C23 C24 105.12(17) no
C23 C24 C25 103.54(15) no
C21 C25 C24 109.63(16) no
C21 C25 C26 122.30(18) no
C24 C25 C26 128.05(17) no
C25 C26 C27 117.75(16) no
Hf1 C27 C16 70.67(10) yes
Hf1 C27 C19 74.95(10) yes
Hf1 C27 C26 123.48(11) yes
C16 C27 C19 108.39(15) no
C16 C27 C26 131.54(15) no
C19 C27 C26 119.95(16) no
C17 C28 C29 120.88(15) no
C17 C28 C33 120.60(17) no
C29 C28 C33 118.33(17) no
C28 C29 C30 120.70(16) no
C29 C30 C31 120.29(19) no
C30 C31 C32 119.6(2) no
C31 C32 C33 120.37(18) no
C28 C33 C32 120.71(18) no
C2 C3 H31 121.00 no
C4 C3 H31 120.00 no
C3 C4 H41 119.00 no
C5 C4 H41 119.00 no
C4 C5 H51 119.00 no
C6 C5 H51 119.00 no
C5 C6 H61 121.00 no
C7 C6 H61 121.00 no
C8 C9 H91 121.00 no
C10 C9 H91 121.00 no
C9 C10 H101 119.00 no
C11 C10 H101 119.00 no
C10 C11 H111 119.00 no
C12 C11 H111 119.00 no
C11 C12 H121 121.00 no
C13 C12 H121 121.00 no
C1 C14 H141 109.00 no
C1 C14 H142 109.00 no
C15 C14 H141 109.00 no
C15 C14 H142 109.00 no
H141 C14 H142 108.00 no
C14 C15 H151 110.00 no
C14 C15 H152 110.00 no
C16 C15 H151 110.00 no
C16 C15 H152 110.00 no
H151 C15 H152 108.00 no
Hf1 C18 H181 116.00 no
C17 C18 H181 126.00 no
C19 C18 H181 126.00 no
C19 C20 H201 121.00 no
C21 C20 H201 121.00 no
C21 C22 H221 111.00 no
C21 C22 H222 111.00 no
C23 C22 H221 111.00 no
C23 C22 H222 111.00 no
H221 C22 H222 109.00 no
C22 C23 H231 111.00 no
C22 C23 H232 111.00 no
C24 C23 H231 111.00 no
C24 C23 H232 111.00 no
H231 C23 H232 109.00 no
C23 C24 H241 111.00 no
C23 C24 H242 111.00 no
C25 C24 H241 111.00 no
C25 C24 H242 111.00 no
H241 C24 H242 109.00 no
C25 C26 H261 121.00 no
C27 C26 H261 121.00 no
C28 C29 H291 120.00 no
C30 C29 H291 120.00 no
C29 C30 H301 120.00 no
C31 C30 H301 120.00 no
C30 C31 H311 120.00 no
C32 C31 H311 120.00 no
C31 C32 H321 120.00 no
C33 C32 H321 120.00 no
C28 C33 H331 120.00 no
C32 C33 H331 120.00 no

loop_
_geom_bond_atom_site_label_1
_geom_bond_atom_site_label_2
_geom_bond_distance
_geom_bond_publ_flag
Hf1 Cl1 2.4191(5) yes
Hf1 Cl2 2.3841(5) yes
Hf1 C1 2.4168(17) yes
Hf1 C2 2.5508(18) yes
Hf1 C13 2.5404(17) yes
Hf1 C16 2.4762(17) yes
Hf1 C17 2.4796(16) yes
Hf1 C18 2.4915(16) yes
Hf1 C19 2.5830(18) yes
Hf1 C27 2.5497(18) yes
C1 C2 1.436(3) no
C1 C13 1.438(3) no
C1 C14 1.507(2) no
C2 C3 1.424(3) no
C2 C7 1.435(2) no
C3 C4 1.361(3) no
C4 C5 1.420(3) no
C5 C6 1.365(3) no
C6 C7 1.419(3) no
C7 C8 1.438(3) no
C8 C9 1.414(2) no
C8 C13 1.439(2) no
C9 C10 1.367(3) no
C10 C11 1.420(3) no
C11 C12 1.361(3) no
C12 C13 1.427(3) no
C14 C15 1.536(3) no
C15 C16 1.507(2) no
C16 C17 1.434(2) no
C16 C27 1.430(3) no
C17 C18 1.424(2) no
C17 C28 1.484(3) no
C18 C19 1.417(3) no
C19 C20 1.423(3) no
C19 C27 1.443(2) no
C20 C21 1.361(3) no
C21 C22 1.507(3) no
C21 C25 1.437(2) no
C22 C23 1.536(3) no
C23 C24 1.544(3) no
C24 C25 1.509(3) no
C25 C26 1.357(3) no
C26 C27 1.427(3) no
C28 C29 1.398(3) no
C28 C33 1.398(2) no
C29 C30 1.387(3) no
C30 C31 1.386(3) no
C31 C32 1.385(3) no
C32 C33 1.386(3) no
C3 H31 0.9500 no
C4 H41 0.9500 no
C5 H51 0.9500 no
C6 H61 0.9500 no
C9 H91 0.9500 no
C10 H101 0.9500 no
C11 H111 0.9500 no
C12 H121 0.9500 no
C14 H141 0.9900 no
C14 H142 0.9900 no
C15 H151 0.9900 no
C15 H152 0.9900 no
C18 H181 0.9500 no
C20 H201 0.9500 no
C22 H221 0.9900 no
C22 H222 0.9900 no
C23 H231 0.9900 no
C23 H232 0.9900 no
C24 H241 0.9900 no
C24 H242 0.9900 no
C26 H261 0.9500 no
C29 H291 0.9500 no
C30 H301 0.9500 no
C31 H311 0.9500 no
C32 H321 0.9500 no
C33 H331 0.9500 no

loop_
_platon_squeeze_void_nr
_platon_squeeze_void_average_x
_platon_squeeze_void_average_y
_platon_squeeze_void_average_z
_platon_squeeze_void_volume
_platon_squeeze_void_count_electrons
_platon_squeeze_void_content
1 0.000 1.000 0.500 231 56 ' '
2 0.500 0.500 1.000 231 56 ' '
